data_1568736
loop_
_publ_author_name
'Gilmer, Jannik'
'Trageser, Timo'
'&#x10c;ai&#x107;, Luis'
'Virovets, Alexander'
'Bolte, Michael'
'Lerner, Hans-Wolfram'
'Fantuzzi, Felipe'
'Wagner, Matthias'

_publ_section_title
;
 Catalyst-free diboration and silaboration of alkenes and alkynes using
 bis(9-heterofluorenyl)s.
;
_journal_issue 17
_journal_name_full 'Chemical science'
_journal_page_first 4589
_journal_page_last 4596
_journal_paper_doi 10.1039/d3sc01395b
_journal_volume 14
_journal_year 2023
_chemical_formula_moiety 'C38 H44 B Cl Si'
_chemical_formula_sum 'C38 H44 B Cl Si'
_chemical_formula_weight 575.08
_chemical_properties_physical Air-sensitive,Moisture-sensitive
_space_group_crystal_system monoclinic
_space_group_IT_number 14
_space_group_name_Hall '-P 2yn'
_space_group_name_H-M_alt 'P 1 21/n 1'
_atom_sites_solution_hydrogens geom
_audit_creation_method SHELXL-2018/3
_audit_update_record
;
2023-03-08 deposited with the CCDC.	2023-03-31 downloaded from the CCDC.
;
_cell_angle_alpha 90
_cell_angle_beta 96.072(4)
_cell_angle_gamma 90
_cell_formula_units_Z 4
_cell_length_a 9.6488(4)
_cell_length_b 12.5511(5)
_cell_length_c 27.8590(10)
_cell_measurement_reflns_used 7349
_cell_measurement_temperature 173(2)
_cell_measurement_theta_max 25.8700
_cell_measurement_theta_min 4.1120
_cell_volume 3354.9(2)
_computing_cell_refinement 'CrysAlisPro 1.171.42.43a (Rigaku OD, 2022)'
_computing_data_collection 'X-Area (Stoe & Cie, 2001)'
_computing_data_reduction 'CrysAlisPro 1.171.42.43a (Rigaku OD, 2022)'
_computing_publication_material 'IUCr PublCIF online service'
_computing_structure_refinement 'SHELXL-2018/3 (Sheldrick, 2018)'
_computing_structure_solution 'SHELXS (Sheldrick, 2008)'
_diffrn_ambient_temperature 173(2)
_diffrn_detector 'image plate'
_diffrn_detector_area_resol_mean 6.67
_diffrn_detector_type 'STOE image plate (34 cm diameter)'
_diffrn_measured_fraction_theta_full 0.996
_diffrn_measured_fraction_theta_max 0.996
_diffrn_measurement_device '2-circle goniometer'
_diffrn_measurement_device_type 'STOE IPDS II two-circle-diffractometer'
_diffrn_measurement_method \w
_diffrn_radiation_monochromator mirror
_diffrn_radiation_type MoK\a
_diffrn_radiation_wavelength 0.71073
_diffrn_reflns_av_R_equivalents 0.1124
_diffrn_reflns_av_unetI/netI 0.0654
_diffrn_reflns_Laue_measured_fraction_full 0.996
_diffrn_reflns_Laue_measured_fraction_max 0.996
_diffrn_reflns_limit_h_max 11
_diffrn_reflns_limit_h_min -11
_diffrn_reflns_limit_k_max 15
_diffrn_reflns_limit_k_min -15
_diffrn_reflns_limit_l_max 34
_diffrn_reflns_limit_l_min -34
_diffrn_reflns_number 38252
_diffrn_reflns_point_group_measured_fraction_full 0.996
_diffrn_reflns_point_group_measured_fraction_max 0.996
_diffrn_reflns_theta_full 25.242
_diffrn_reflns_theta_max 26.030
_diffrn_reflns_theta_min 3.880
_diffrn_source 'Genix 3D I\mS microfocus X-ray source'
_exptl_absorpt_coefficient_mu 0.174
_exptl_absorpt_correction_T_max 1.00000
_exptl_absorpt_correction_T_min 0.76523
_exptl_absorpt_correction_type multi-scan
_exptl_absorpt_process_details
;
CrysAlisPro 1.171.42.43a (Rigaku Oxford Diffraction, 2022)
Empirical absorption correction using spherical harmonics,
implemented in SCALE3 ABSPACK scaling algorithm.
;
_exptl_crystal_colour yellow
_exptl_crystal_density_diffrn 1.139
_exptl_crystal_description needle
_exptl_crystal_F_000 1232
_exptl_crystal_size_max 0.250
_exptl_crystal_size_mid 0.130
_exptl_crystal_size_min 0.130
_refine_diff_density_max 0.312
_refine_diff_density_min -0.303
_refine_diff_density_rms 0.049
_refine_ls_extinction_method none
_refine_ls_goodness_of_fit_ref 1.012
_refine_ls_hydrogen_treatment constr
_refine_ls_matrix_type full
_refine_ls_number_parameters 379
_refine_ls_number_reflns 6600
_refine_ls_number_restraints 0
_refine_ls_restrained_S_all 1.012
_refine_ls_R_factor_all 0.0798
_refine_ls_R_factor_gt 0.0480
_refine_ls_shift/su_max 0.001
_refine_ls_shift/su_mean 0.000
_refine_ls_structure_factor_coef Fsqd
_refine_ls_weighting_details 'w=1/[\s^2^(Fo^2^)+(0.0530P)^2^+0.5942P] where P=(Fo^2^+2Fc^2^)/3'
_refine_ls_weighting_scheme calc
_refine_ls_wR_factor_gt 0.1078
_refine_ls_wR_factor_ref 0.1222
_reflns_Friedel_coverage 0.000
_reflns_number_gt 4728
_reflns_number_total 6600
_reflns_threshold_expression 'I > 2\s(I)'
_cod_data_source_file d3sc01395b3.cif
_cod_data_source_block wa3257_revised_by_AVirovets
_cod_depositor_comments 'Adding full bibliography for 1568727--1568737.cif.'
_cod_original_sg_symbol_H-M 'P 21/n'
_cod_database_code 1568736
_shelx_shelxl_version_number 2018/3
_shelx_space_group_comment
;
The symmetry employed for this shelxl refinement is uniquely defined
by the following loop, which should always be used as a source of
symmetry information in preference to the above space-group names.
They are only intended as comments.
;
_shelx_estimated_absorpt_t_min 0.958
_shelx_estimated_absorpt_t_max 0.978

loop_
_space_group_symop_operation_xyz
'x, y, z'
'-x+1/2, y+1/2, -z+1/2'
'-x, -y, -z'
'x-1/2, -y-1/2, z-1/2'

loop_
_atom_site_label
_atom_site_type_symbol
_atom_site_fract_x
_atom_site_fract_y
_atom_site_fract_z
_atom_site_U_iso_or_equiv
_atom_site_adp_type
_atom_site_occupancy
_atom_site_site_symmetry_order
_atom_site_calc_flag
_atom_site_refinement_flags_posn
_atom_site_refinement_flags_adp
_atom_site_refinement_flags_occupancy
_atom_site_disorder_assembly
_atom_site_disorder_group
Si1 Si 0.34323(6) 0.46399(4) 0.23331(2) 0.02529(15) Uani 1 1 d . . . . .
Cl1 Cl 0.30205(6) 0.55086(5) 0.29407(2) 0.04075(16) Uani 1 1 d . . . . .
B1 B 0.1848(2) 0.42502(18) 0.12158(8) 0.0250(5) Uani 1 1 d . . . . .
C1 C 0.1138(2) 0.38971(15) 0.16740(7) 0.0241(4) Uani 1 1 d . . . . .
C2 C 0.1753(2) 0.40049(16) 0.21259(7) 0.0274(5) Uani 1 1 d . . . . .
H2 H 0.125712 0.371488 0.237225 0.033 Uiso 1 1 calc R U . . .
C3 C -0.0306(2) 0.33557(17) 0.15630(7) 0.0301(5) Uani 1 1 d . . . . .
C4 C -0.0844(3) 0.2881(2) 0.20115(9) 0.0538(7) Uani 1 1 d . . . . .
H4A H -0.096201 0.344868 0.224511 0.081 Uiso 1 1 calc R U . . .
H4B H -0.017326 0.235592 0.215647 0.081 Uiso 1 1 calc R U . . .
H4C H -0.174264 0.253197 0.192133 0.081 Uiso 1 1 calc R U . . .
C5 C -0.0188(3) 0.2474(2) 0.11924(9) 0.0461(6) Uani 1 1 d . . . . .
H5A H 0.012463 0.277945 0.089850 0.069 Uiso 1 1 calc R U . . .
H5B H -0.109929 0.213598 0.111493 0.069 Uiso 1 1 calc R U . . .
H5C H 0.048811 0.194049 0.132588 0.069 Uiso 1 1 calc R U . . .
C6 C -0.1360(2) 0.4179(2) 0.13464(11) 0.0518(7) Uani 1 1 d . . . . .
H6A H -0.105435 0.446234 0.104733 0.078 Uiso 1 1 calc R U . . .
H6B H -0.142840 0.476116 0.157701 0.078 Uiso 1 1 calc R U . . .
H6C H -0.227453 0.384004 0.127610 0.078 Uiso 1 1 calc R U . . .
C11 C 0.1591(2) 0.52535(15) 0.08844(7) 0.0250(4) Uani 1 1 d . . . . .
C12 C 0.2371(2) 0.51259(16) 0.04862(7) 0.0251(4) Uani 1 1 d . . . . .
C13 C 0.2292(2) 0.58779(17) 0.01248(7) 0.0316(5) Uani 1 1 d . . . . .
H13 H 0.280343 0.578973 -0.014562 0.038 Uiso 1 1 calc R U . . .
C14 C 0.1447(2) 0.67741(17) 0.01613(7) 0.0325(5) Uani 1 1 d . . . . .
H14 H 0.139690 0.729073 -0.008910 0.039 Uiso 1 1 calc R U . . .
C15 C 0.0679(2) 0.69382(16) 0.05490(7) 0.0283(5) Uani 1 1 d . . . . .
C16 C 0.0781(2) 0.61552(16) 0.09118(7) 0.0286(5) Uani 1 1 d . . . . .
H16 H 0.027704 0.624845 0.118391 0.034 Uiso 1 1 calc R U . . .
C17 C -0.0241(2) 0.79210(17) 0.05925(8) 0.0336(5) Uani 1 1 d . . . . .
C18 C -0.0451(4) 0.8558(2) 0.01247(11) 0.0776(11) Uani 1 1 d . . . . .
H18A H -0.089221 0.810511 -0.013433 0.116 Uiso 1 1 calc R U . . .
H18B H 0.045465 0.880510 0.003897 0.116 Uiso 1 1 calc R U . . .
H18C H -0.104925 0.917360 0.016868 0.116 Uiso 1 1 calc R U . . .
C19 C -0.1684(2) 0.7575(2) 0.07148(10) 0.0491(6) Uani 1 1 d . . . . .
H19A H -0.159052 0.718823 0.102220 0.074 Uiso 1 1 calc R U . . .
H19B H -0.211503 0.710904 0.045885 0.074 Uiso 1 1 calc R U . . .
H19C H -0.226985 0.820520 0.074172 0.074 Uiso 1 1 calc R U . . .
C20 C 0.0421(3) 0.8620(2) 0.10036(12) 0.0624(8) Uani 1 1 d . . . . .
H20A H 0.053281 0.820475 0.130318 0.094 Uiso 1 1 calc R U . . .
H20B H -0.018148 0.923477 0.104436 0.094 Uiso 1 1 calc R U . . .
H20C H 0.133476 0.886753 0.092692 0.094 Uiso 1 1 calc R U . . .
C21 C 0.2910(2) 0.35672(15) 0.09549(7) 0.0246(4) Uani 1 1 d . . . . .
C22 C 0.3188(2) 0.41221(16) 0.05347(7) 0.0253(4) Uani 1 1 d . . . . .
C23 C 0.4130(2) 0.37090(17) 0.02433(7) 0.0304(5) Uani 1 1 d . . . . .
H23 H 0.434091 0.408637 -0.003548 0.036 Uiso 1 1 calc R U . . .
C24 C 0.4768(2) 0.27337(16) 0.03620(7) 0.0304(5) Uani 1 1 d . . . . .
H24 H 0.541584 0.245728 0.016011 0.036 Uiso 1 1 calc R U . . .
C25 C 0.4489(2) 0.21508(16) 0.07654(7) 0.0269(4) Uani 1 1 d . . . . .
C26 C 0.3546(2) 0.25983(15) 0.10620(7) 0.0268(4) Uani 1 1 d . . . . .
H26 H 0.334267 0.222412 0.134260 0.032 Uiso 1 1 calc R U . . .
C27 C 0.5108(2) 0.10475(17) 0.08826(8) 0.0330(5) Uani 1 1 d . . . . .
C28 C 0.3924(3) 0.02297(18) 0.08201(10) 0.0455(6) Uani 1 1 d . . . . .
H28A H 0.430493 -0.048692 0.088168 0.068 Uiso 1 1 calc R U . . .
H28B H 0.346259 0.026739 0.048980 0.068 Uiso 1 1 calc R U . . .
H28C H 0.324594 0.038555 0.104894 0.068 Uiso 1 1 calc R U . . .
C29 C 0.5786(3) 0.1013(2) 0.14062(9) 0.0527(7) Uani 1 1 d . . . . .
H29A H 0.621691 0.031384 0.147218 0.079 Uiso 1 1 calc R U . . .
H29B H 0.507394 0.113436 0.162621 0.079 Uiso 1 1 calc R U . . .
H29C H 0.650081 0.156873 0.145443 0.079 Uiso 1 1 calc R U . . .
C30 C 0.6213(3) 0.07415(19) 0.05498(10) 0.0472(6) Uani 1 1 d . . . . .
H30A H 0.659076 0.003655 0.064071 0.071 Uiso 1 1 calc R U . . .
H30B H 0.696685 0.126818 0.058157 0.071 Uiso 1 1 calc R U . . .
H30C H 0.578698 0.072428 0.021458 0.071 Uiso 1 1 calc R U . . .
C31 C 0.4808(2) 0.36638(16) 0.25522(7) 0.0272(4) Uani 1 1 d . . . . .
C32 C 0.6085(2) 0.39930(18) 0.27874(8) 0.0359(5) Uani 1 1 d . . . . .
H32 H 0.627321 0.473200 0.282938 0.043 Uiso 1 1 calc R U . . .
C33 C 0.7080(2) 0.3254(2) 0.29602(8) 0.0435(6) Uani 1 1 d . . . . .
H33 H 0.794386 0.348996 0.312008 0.052 Uiso 1 1 calc R U . . .
C34 C 0.6829(3) 0.2185(2) 0.29023(8) 0.0441(6) Uani 1 1 d . . . . .
H34 H 0.751635 0.168314 0.302214 0.053 Uiso 1 1 calc R U . . .
C35 C 0.5582(3) 0.18402(19) 0.26710(9) 0.0438(6) Uani 1 1 d . . . . .
H35 H 0.540830 0.109892 0.263034 0.053 Uiso 1 1 calc R U . . .
C36 C 0.4576(2) 0.25741(17) 0.24964(8) 0.0335(5) Uani 1 1 d . . . . .
H36 H 0.371669 0.232896 0.233652 0.040 Uiso 1 1 calc R U . . .
C41 C 0.4070(2) 0.55881(16) 0.18926(7) 0.0275(5) Uani 1 1 d . . . . .
C42 C 0.3552(2) 0.66269(17) 0.18373(8) 0.0363(5) Uani 1 1 d . . . . .
H42 H 0.290261 0.687750 0.204474 0.044 Uiso 1 1 calc R U . . .
C43 C 0.3973(3) 0.72976(18) 0.14835(9) 0.0431(6) Uani 1 1 d . . . . .
H43 H 0.361444 0.800184 0.145165 0.052 Uiso 1 1 calc R U . . .
C44 C 0.4910(2) 0.69436(19) 0.11789(9) 0.0412(6) Uani 1 1 d . . . . .
H44 H 0.518820 0.740133 0.093503 0.049 Uiso 1 1 calc R U . . .
C45 C 0.5445(2) 0.59234(18) 0.12276(8) 0.0356(5) Uani 1 1 d . . . . .
H45 H 0.609506 0.568065 0.101844 0.043 Uiso 1 1 calc R U . . .
C46 C 0.5032(2) 0.52547(17) 0.15826(7) 0.0301(5) Uani 1 1 d . . . . .
H46 H 0.541105 0.455663 0.161555 0.036 Uiso 1 1 calc R U . . .

loop_
_atom_site_aniso_label
_atom_site_aniso_U_11
_atom_site_aniso_U_22
_atom_site_aniso_U_33
_atom_site_aniso_U_23
_atom_site_aniso_U_13
_atom_site_aniso_U_12
Si1 0.0280(3) 0.0263(3) 0.0216(3) 0.0020(2) 0.0030(2) -0.0011(2)
Cl1 0.0544(4) 0.0399(3) 0.0282(3) -0.0051(2) 0.0050(2) 0.0085(3)
B1 0.0254(12) 0.0278(12) 0.0218(11) -0.0015(9) 0.0017(9) -0.0045(9)
C1 0.0255(10) 0.0222(10) 0.0253(10) 0.0014(8) 0.0067(8) 0.0030(8)
C2 0.0278(11) 0.0332(11) 0.0229(10) 0.0044(9) 0.0104(8) 0.0008(9)
C3 0.0258(11) 0.0362(12) 0.0288(11) 0.0010(9) 0.0052(9) -0.0038(9)
C4 0.0427(15) 0.082(2) 0.0383(14) 0.0014(13) 0.0109(11) -0.0323(14)
C5 0.0374(14) 0.0519(15) 0.0491(15) -0.0123(12) 0.0049(11) -0.0113(11)
C6 0.0271(13) 0.0520(16) 0.075(2) 0.0052(14) 0.0006(12) 0.0014(11)
C11 0.0270(11) 0.0272(11) 0.0208(10) 0.0006(8) 0.0026(8) -0.0013(8)
C12 0.0257(11) 0.0303(11) 0.0193(10) 0.0009(8) 0.0029(8) -0.0020(8)
C13 0.0310(12) 0.0419(12) 0.0232(11) 0.0064(9) 0.0084(9) 0.0014(10)
C14 0.0352(12) 0.0371(12) 0.0255(11) 0.0113(9) 0.0037(9) 0.0013(10)
C15 0.0294(11) 0.0284(11) 0.0267(11) 0.0015(9) 0.0009(9) -0.0017(9)
C16 0.0336(12) 0.0297(11) 0.0234(10) -0.0002(9) 0.0070(9) -0.0021(9)
C17 0.0369(12) 0.0293(11) 0.0353(12) 0.0045(9) 0.0063(10) 0.0023(9)
C18 0.109(3) 0.066(2) 0.065(2) 0.0345(16) 0.0389(19) 0.0549(19)
C19 0.0348(14) 0.0446(15) 0.0673(18) 0.0041(13) 0.0034(12) 0.0068(11)
C20 0.0522(17) 0.0407(15) 0.093(2) -0.0225(15) 0.0018(16) 0.0011(12)
C21 0.0260(11) 0.0262(10) 0.0220(10) -0.0018(8) 0.0049(8) -0.0025(8)
C22 0.0236(10) 0.0309(11) 0.0215(10) -0.0010(8) 0.0030(8) -0.0039(8)
C23 0.0326(12) 0.0366(12) 0.0234(10) 0.0015(9) 0.0094(9) -0.0023(9)
C24 0.0284(11) 0.0348(12) 0.0296(11) -0.0058(9) 0.0111(9) 0.0009(9)
C25 0.0247(11) 0.0275(11) 0.0281(11) -0.0061(9) 0.0014(8) -0.0034(8)
C26 0.0284(11) 0.0277(11) 0.0248(10) 0.0001(9) 0.0058(8) -0.0023(8)
C27 0.0344(12) 0.0316(12) 0.0337(12) -0.0037(9) 0.0063(10) 0.0053(9)
C28 0.0506(15) 0.0305(12) 0.0578(16) -0.0045(11) 0.0173(13) -0.0031(11)
C29 0.0571(17) 0.0555(16) 0.0436(15) -0.0011(13) -0.0036(12) 0.0202(13)
C30 0.0468(15) 0.0394(13) 0.0583(17) -0.0027(12) 0.0187(13) 0.0106(11)
C31 0.0297(11) 0.0319(11) 0.0202(10) 0.0031(8) 0.0043(8) -0.0002(9)
C32 0.0356(12) 0.0378(13) 0.0343(12) 0.0035(10) 0.0032(10) -0.0034(10)
C33 0.0345(13) 0.0606(17) 0.0344(13) 0.0070(12) -0.0007(10) 0.0047(12)
C34 0.0480(15) 0.0526(16) 0.0317(13) 0.0101(11) 0.0050(11) 0.0213(12)
C35 0.0617(17) 0.0315(12) 0.0383(13) 0.0040(11) 0.0063(12) 0.0098(12)
C36 0.0384(13) 0.0331(12) 0.0289(11) 0.0016(9) 0.0025(10) -0.0017(10)
C41 0.0257(11) 0.0298(11) 0.0261(11) 0.0030(9) -0.0011(8) -0.0051(8)
C42 0.0367(13) 0.0323(12) 0.0399(13) 0.0059(10) 0.0048(10) 0.0009(10)
C43 0.0413(14) 0.0329(13) 0.0537(15) 0.0164(11) -0.0011(12) -0.0017(10)
C44 0.0369(13) 0.0474(14) 0.0382(13) 0.0176(11) -0.0019(11) -0.0122(11)
C45 0.0297(12) 0.0466(14) 0.0305(12) 0.0058(10) 0.0032(9) -0.0079(10)
C46 0.0271(11) 0.0331(12) 0.0293(11) 0.0028(9) -0.0004(9) -0.0029(9)

loop_
_atom_type_symbol
_atom_type_description
_atom_type_scat_dispersion_real
_atom_type_scat_dispersion_imag
_atom_type_scat_source
C C 0.0033 0.0016 'International Tables Vol C Tables 4.2.6.8 and 6.1.1.4'
H H 0.0000 0.0000 'International Tables Vol C Tables 4.2.6.8 and 6.1.1.4'
B B 0.0013 0.0007 'International Tables Vol C Tables 4.2.6.8 and 6.1.1.4'
Cl Cl 0.1484 0.1585 'International Tables Vol C Tables 4.2.6.8 and 6.1.1.4'
Si Si 0.0817 0.0704 'International Tables Vol C Tables 4.2.6.8 and 6.1.1.4'

loop_
_geom_angle_atom_site_label_1
_geom_angle_atom_site_label_2
_geom_angle_atom_site_label_3
_geom_angle
_geom_angle_site_symmetry_1
_geom_angle_site_symmetry_3
_geom_angle_publ_flag
C2 Si1 C41 114.28(9) . . ?
C2 Si1 C31 113.01(9) . . ?
C41 Si1 C31 111.30(9) . . ?
C2 Si1 Cl1 104.11(7) . . ?
C41 Si1 Cl1 107.79(7) . . ?
C31 Si1 Cl1 105.56(7) . . ?
C11 B1 C21 103.65(16) . . ?
C11 B1 C1 130.50(18) . . ?
C21 B1 C1 125.58(18) . . ?
C2 C1 C3 122.02(17) . . ?
C2 C1 B1 123.07(18) . . ?
C3 C1 B1 114.83(16) . . ?
C1 C2 Si1 128.69(15) . . ?
C1 C2 H2 115.7 . . ?
Si1 C2 H2 115.7 . . ?
C4 C3 C5 109.10(19) . . ?
C4 C3 C6 108.5(2) . . ?
C5 C3 C6 108.5(2) . . ?
C4 C3 C1 112.62(18) . . ?
C5 C3 C1 108.81(17) . . ?
C6 C3 C1 109.21(17) . . ?
C3 C4 H4A 109.5 . . ?
C3 C4 H4B 109.5 . . ?
H4A C4 H4B 109.5 . . ?
C3 C4 H4C 109.5 . . ?
H4A C4 H4C 109.5 . . ?
H4B C4 H4C 109.5 . . ?
C3 C5 H5A 109.5 . . ?
C3 C5 H5B 109.5 . . ?
H5A C5 H5B 109.5 . . ?
C3 C5 H5C 109.5 . . ?
H5A C5 H5C 109.5 . . ?
H5B C5 H5C 109.5 . . ?
C3 C6 H6A 109.5 . . ?
C3 C6 H6B 109.5 . . ?
H6A C6 H6B 109.5 . . ?
C3 C6 H6C 109.5 . . ?
H6A C6 H6C 109.5 . . ?
H6B C6 H6C 109.5 . . ?
C16 C11 C12 119.15(18) . . ?
C16 C11 B1 132.92(18) . . ?
C12 C11 B1 107.92(17) . . ?
C13 C12 C11 120.23(18) . . ?
C13 C12 C22 129.51(18) . . ?
C11 C12 C22 110.26(16) . . ?
C12 C13 C14 119.07(18) . . ?
C12 C13 H13 120.5 . . ?
C14 C13 H13 120.5 . . ?
C15 C14 C13 122.60(19) . . ?
C15 C14 H14 118.7 . . ?
C13 C14 H14 118.7 . . ?
C14 C15 C16 116.95(19) . . ?
C14 C15 C17 122.85(18) . . ?
C16 C15 C17 120.20(18) . . ?
C11 C16 C15 121.97(18) . . ?
C11 C16 H16 119.0 . . ?
C15 C16 H16 119.0 . . ?
C18 C17 C20 110.3(2) . . ?
C18 C17 C19 107.3(2) . . ?
C20 C17 C19 108.3(2) . . ?
C18 C17 C15 112.36(19) . . ?
C20 C17 C15 108.76(19) . . ?
C19 C17 C15 109.71(18) . . ?
C17 C18 H18A 109.5 . . ?
C17 C18 H18B 109.5 . . ?
H18A C18 H18B 109.5 . . ?
C17 C18 H18C 109.5 . . ?
H18A C18 H18C 109.5 . . ?
H18B C18 H18C 109.5 . . ?
C17 C19 H19A 109.5 . . ?
C17 C19 H19B 109.5 . . ?
H19A C19 H19B 109.5 . . ?
C17 C19 H19C 109.5 . . ?
H19A C19 H19C 109.5 . . ?
H19B C19 H19C 109.5 . . ?
C17 C20 H20A 109.5 . . ?
C17 C20 H20B 109.5 . . ?
H20A C20 H20B 109.5 . . ?
C17 C20 H20C 109.5 . . ?
H20A C20 H20C 109.5 . . ?
H20B C20 H20C 109.5 . . ?
C26 C21 C22 119.61(18) . . ?
C26 C21 B1 132.63(18) . . ?
C22 C21 B1 107.76(17) . . ?
C23 C22 C21 119.79(19) . . ?
C23 C22 C12 129.86(18) . . ?
C21 C22 C12 110.35(16) . . ?
C22 C23 C24 119.42(18) . . ?
C22 C23 H23 120.3 . . ?
C24 C23 H23 120.3 . . ?
C25 C24 C23 122.37(19) . . ?
C25 C24 H24 118.8 . . ?
C23 C24 H24 118.8 . . ?
C24 C25 C26 117.14(18) . . ?
C24 C25 C27 122.96(18) . . ?
C26 C25 C27 119.84(18) . . ?
C21 C26 C25 121.63(18) . . ?
C21 C26 H26 119.2 . . ?
C25 C26 H26 119.2 . . ?
C25 C27 C28 108.20(18) . . ?
C25 C27 C30 112.24(18) . . ?
C28 C27 C30 108.74(18) . . ?
C25 C27 C29 110.25(18) . . ?
C28 C27 C29 109.1(2) . . ?
C30 C27 C29 108.3(2) . . ?
C27 C28 H28A 109.5 . . ?
C27 C28 H28B 109.5 . . ?
H28A C28 H28B 109.5 . . ?
C27 C28 H28C 109.5 . . ?
H28A C28 H28C 109.5 . . ?
H28B C28 H28C 109.5 . . ?
C27 C29 H29A 109.5 . . ?
C27 C29 H29B 109.5 . . ?
H29A C29 H29B 109.5 . . ?
C27 C29 H29C 109.5 . . ?
H29A C29 H29C 109.5 . . ?
H29B C29 H29C 109.5 . . ?
C27 C30 H30A 109.5 . . ?
C27 C30 H30B 109.5 . . ?
H30A C30 H30B 109.5 . . ?
C27 C30 H30C 109.5 . . ?
H30A C30 H30C 109.5 . . ?
H30B C30 H30C 109.5 . . ?
C36 C31 C32 117.8(2) . . ?
C36 C31 Si1 120.64(16) . . ?
C32 C31 Si1 121.52(16) . . ?
C33 C32 C31 120.7(2) . . ?
C33 C32 H32 119.7 . . ?
C31 C32 H32 119.7 . . ?
C34 C33 C32 120.5(2) . . ?
C34 C33 H33 119.7 . . ?
C32 C33 H33 119.7 . . ?
C33 C34 C35 120.0(2) . . ?
C33 C34 H34 120.0 . . ?
C35 C34 H34 120.0 . . ?
C34 C35 C36 120.0(2) . . ?
C34 C35 H35 120.0 . . ?
C36 C35 H35 120.0 . . ?
C35 C36 C31 121.0(2) . . ?
C35 C36 H36 119.5 . . ?
C31 C36 H36 119.5 . . ?
C46 C41 C42 117.64(19) . . ?
C46 C41 Si1 120.26(15) . . ?
C42 C41 Si1 121.98(16) . . ?
C43 C42 C41 121.0(2) . . ?
C43 C42 H42 119.5 . . ?
C41 C42 H42 119.5 . . ?
C44 C43 C42 120.1(2) . . ?
C44 C43 H43 119.9 . . ?
C42 C43 H43 119.9 . . ?
C43 C44 C45 120.1(2) . . ?
C43 C44 H44 120.0 . . ?
C45 C44 H44 120.0 . . ?
C44 C45 C46 119.9(2) . . ?
C44 C45 H45 120.1 . . ?
C46 C45 H45 120.1 . . ?
C45 C46 C41 121.3(2) . . ?
C45 C46 H46 119.4 . . ?
C41 C46 H46 119.4 . . ?

loop_
_geom_bond_atom_site_label_1
_geom_bond_atom_site_label_2
_geom_bond_distance
_geom_bond_site_symmetry_2
_geom_bond_publ_flag
Si1 C2 1.843(2) . ?
Si1 C41 1.860(2) . ?
Si1 C31 1.861(2) . ?
Si1 Cl1 2.0866(8) . ?
B1 C11 1.566(3) . ?
B1 C21 1.572(3) . ?
B1 C1 1.574(3) . ?
C1 C2 1.341(3) . ?
C1 C3 1.552(3) . ?
C2 H2 0.9500 . ?
C3 C4 1.524(3) . ?
C3 C5 1.526(3) . ?
C3 C6 1.528(3) . ?
C4 H4A 0.9800 . ?
C4 H4B 0.9800 . ?
C4 H4C 0.9800 . ?
C5 H5A 0.9800 . ?
C5 H5B 0.9800 . ?
C5 H5C 0.9800 . ?
C6 H6A 0.9800 . ?
C6 H6B 0.9800 . ?
C6 H6C 0.9800 . ?
C11 C16 1.382(3) . ?
C11 C12 1.414(3) . ?
C12 C13 1.376(3) . ?
C12 C22 1.485(3) . ?
C13 C14 1.399(3) . ?
C13 H13 0.9500 . ?
C14 C15 1.388(3) . ?
C14 H14 0.9500 . ?
C15 C16 1.406(3) . ?
C15 C17 1.532(3) . ?
C16 H16 0.9500 . ?
C17 C18 1.524(3) . ?
C17 C20 1.528(3) . ?
C17 C19 1.531(3) . ?
C18 H18A 0.9800 . ?
C18 H18B 0.9800 . ?
C18 H18C 0.9800 . ?
C19 H19A 0.9800 . ?
C19 H19B 0.9800 . ?
C19 H19C 0.9800 . ?
C20 H20A 0.9800 . ?
C20 H20B 0.9800 . ?
C20 H20C 0.9800 . ?
C21 C26 1.380(3) . ?
C21 C22 1.412(3) . ?
C22 C23 1.382(3) . ?
C23 C24 1.394(3) . ?
C23 H23 0.9500 . ?
C24 C25 1.391(3) . ?
C24 H24 0.9500 . ?
C25 C26 1.409(3) . ?
C25 C27 1.530(3) . ?
C26 H26 0.9500 . ?
C27 C28 1.532(3) . ?
C27 C30 1.534(3) . ?
C27 C29 1.535(3) . ?
C28 H28A 0.9800 . ?
C28 H28B 0.9800 . ?
C28 H28C 0.9800 . ?
C29 H29A 0.9800 . ?
C29 H29B 0.9800 . ?
C29 H29C 0.9800 . ?
C30 H30A 0.9800 . ?
C30 H30B 0.9800 . ?
C30 H30C 0.9800 . ?
C31 C36 1.392(3) . ?
C31 C32 1.396(3) . ?
C32 C33 1.384(3) . ?
C32 H32 0.9500 . ?
C33 C34 1.369(4) . ?
C33 H33 0.9500 . ?
C34 C35 1.373(4) . ?
C34 H34 0.9500 . ?
C35 C36 1.388(3) . ?
C35 H35 0.9500 . ?
C36 H36 0.9500 . ?
C41 C46 1.397(3) . ?
C41 C42 1.399(3) . ?
C42 C43 1.389(3) . ?
C42 H42 0.9500 . ?
C43 C44 1.377(3) . ?
C43 H43 0.9500 . ?
C44 C45 1.382(3) . ?
C44 H44 0.9500 . ?
C45 C46 1.387(3) . ?
C45 H45 0.9500 . ?
C46 H46 0.9500 . ?

loop_
_geom_torsion_atom_site_label_1
_geom_torsion_atom_site_label_2
_geom_torsion_atom_site_label_3
_geom_torsion_atom_site_label_4
_geom_torsion
_geom_torsion_site_symmetry_1
_geom_torsion_site_symmetry_2
_geom_torsion_site_symmetry_3
_geom_torsion_site_symmetry_4
_geom_torsion_publ_flag
C11 B1 C1 C2 -103.2(3) . . . . ?
C21 B1 C1 C2 83.8(3) . . . . ?
C11 B1 C1 C3 79.9(3) . . . . ?
C21 B1 C1 C3 -93.1(2) . . . . ?
C3 C1 C2 Si1 -178.69(15) . . . . ?
B1 C1 C2 Si1 4.6(3) . . . . ?
C41 Si1 C2 C1 20.2(2) . . . . ?
C31 Si1 C2 C1 -108.4(2) . . . . ?
Cl1 Si1 C2 C1 137.57(18) . . . . ?
C2 C1 C3 C4 -5.7(3) . . . . ?
B1 C1 C3 C4 171.3(2) . . . . ?
C2 C1 C3 C5 -126.7(2) . . . . ?
B1 C1 C3 C5 50.2(2) . . . . ?
C2 C1 C3 C6 115.0(2) . . . . ?
B1 C1 C3 C6 -68.1(2) . . . . ?
C21 B1 C11 C16 -179.5(2) . . . . ?
C1 B1 C11 C16 6.3(4) . . . . ?
C21 B1 C11 C12 1.6(2) . . . . ?
C1 B1 C11 C12 -172.6(2) . . . . ?
C16 C11 C12 C13 -1.7(3) . . . . ?
B1 C11 C12 C13 177.34(18) . . . . ?
C16 C11 C12 C22 178.61(18) . . . . ?
B1 C11 C12 C22 -2.4(2) . . . . ?
C11 C12 C13 C14 0.9(3) . . . . ?
C22 C12 C13 C14 -179.5(2) . . . . ?
C12 C13 C14 C15 0.0(3) . . . . ?
C13 C14 C15 C16 0.0(3) . . . . ?
C13 C14 C15 C17 179.6(2) . . . . ?
C12 C11 C16 C15 1.6(3) . . . . ?
B1 C11 C16 C15 -177.1(2) . . . . ?
C14 C15 C16 C11 -0.8(3) . . . . ?
C17 C15 C16 C11 179.53(19) . . . . ?
C14 C15 C17 C18 11.9(3) . . . . ?
C16 C15 C17 C18 -168.4(2) . . . . ?
C14 C15 C17 C20 -110.5(2) . . . . ?
C16 C15 C17 C20 69.1(3) . . . . ?
C14 C15 C17 C19 131.2(2) . . . . ?
C16 C15 C17 C19 -49.1(3) . . . . ?
C11 B1 C21 C26 180.0(2) . . . . ?
C1 B1 C21 C26 -5.4(4) . . . . ?
C11 B1 C21 C22 -0.3(2) . . . . ?
C1 B1 C21 C22 174.25(19) . . . . ?
C26 C21 C22 C23 -2.2(3) . . . . ?
B1 C21 C22 C23 178.10(18) . . . . ?
C26 C21 C22 C12 178.67(18) . . . . ?
B1 C21 C22 C12 -1.1(2) . . . . ?
C13 C12 C22 C23 3.5(4) . . . . ?
C11 C12 C22 C23 -176.8(2) . . . . ?
C13 C12 C22 C21 -177.4(2) . . . . ?
C11 C12 C22 C21 2.2(2) . . . . ?
C21 C22 C23 C24 1.6(3) . . . . ?
C12 C22 C23 C24 -179.4(2) . . . . ?
C22 C23 C24 C25 0.2(3) . . . . ?
C23 C24 C25 C26 -1.4(3) . . . . ?
C23 C24 C25 C27 176.0(2) . . . . ?
C22 C21 C26 C25 0.9(3) . . . . ?
B1 C21 C26 C25 -179.4(2) . . . . ?
C24 C25 C26 C21 0.8(3) . . . . ?
C27 C25 C26 C21 -176.66(19) . . . . ?
C24 C25 C27 C28 -111.8(2) . . . . ?
C26 C25 C27 C28 65.5(2) . . . . ?
C24 C25 C27 C30 8.2(3) . . . . ?
C26 C25 C27 C30 -174.52(19) . . . . ?
C24 C25 C27 C29 129.0(2) . . . . ?
C26 C25 C27 C29 -53.7(3) . . . . ?
C2 Si1 C31 C36 7.7(2) . . . . ?
C41 Si1 C31 C36 -122.45(17) . . . . ?
Cl1 Si1 C31 C36 120.87(16) . . . . ?
C2 Si1 C31 C32 -170.64(16) . . . . ?
C41 Si1 C31 C32 59.18(19) . . . . ?
Cl1 Si1 C31 C32 -57.50(17) . . . . ?
C36 C31 C32 C33 -0.3(3) . . . . ?
Si1 C31 C32 C33 178.13(17) . . . . ?
C31 C32 C33 C34 0.1(3) . . . . ?
C32 C33 C34 C35 0.1(4) . . . . ?
C33 C34 C35 C36 -0.1(3) . . . . ?
C34 C35 C36 C31 -0.1(3) . . . . ?
C32 C31 C36 C35 0.2(3) . . . . ?
Si1 C31 C36 C35 -178.18(17) . . . . ?
C2 Si1 C41 C46 -96.50(17) . . . . ?
C31 Si1 C41 C46 33.00(19) . . . . ?
Cl1 Si1 C41 C46 148.32(15) . . . . ?
C2 Si1 C41 C42 79.48(19) . . . . ?
C31 Si1 C41 C42 -151.02(17) . . . . ?
Cl1 Si1 C41 C42 -35.70(19) . . . . ?
C46 C41 C42 C43 0.5(3) . . . . ?
Si1 C41 C42 C43 -175.55(18) . . . . ?
C41 C42 C43 C44 0.3(4) . . . . ?
C42 C43 C44 C45 -0.7(4) . . . . ?
C43 C44 C45 C46 0.3(3) . . . . ?
C44 C45 C46 C41 0.5(3) . . . . ?
C42 C41 C46 C45 -0.9(3) . . . . ?
Si1 C41 C46 C45 175.23(16) . . . . ?
